data_7011322
loop_
_publ_author_name
'Yann Dussart'
'Charlie Harding'
'Pia Dalgaard'
'Christine McKenzie'
'Renuka Kadirvelraj'
'Vickie McKee'
'Jane Nelson'

_publ_section_title
;
 Cascade chemistry in azacryptand cages: bridging carbonates and
 methylcarbonates
;
_journal_issue 8
_journal_name_full 'J. Chem. Soc., Dalton Trans.'
_journal_page_first 1704
_journal_page_last 1713
_journal_paper_doi 10.1039/b110449g
_journal_year 2002
_chemical_formula_sum 'C41.6 H68.4 Cl3 Cu2 N8.6 O17.4'
_chemical_formula_weight 1200.88
_chemical_name_systematic
; 
? 
;
_space_group_IT_number 14
_symmetry_cell_setting monoclinic
_symmetry_space_group_name_Hall '-P 2yn'
_symmetry_space_group_name_H-M 'P 1 21/n 1'
_atom_sites_solution_hydrogens geom
_atom_sites_solution_primary direct
_atom_sites_solution_secondary difmap
_audit_creation_method SHELXL-97
_cell_angle_alpha 90.00
_cell_angle_beta 105.0390(10)
_cell_angle_gamma 90.00
_cell_formula_units_Z 4
_cell_length_a 12.4559(5)
_cell_length_b 30.8743(13)
_cell_length_c 13.8395(6)
_cell_measurement_reflns_used 27965
_cell_measurement_temperature 153(2)
_cell_measurement_theta_max 20.27
_cell_measurement_theta_min 2.76
_cell_volume 5139.9(4)
_computing_cell_refinement 'local programs'
_computing_data_collection 'Bruker SMART'
_computing_data_reduction 'Bruker SHELXTL'
_computing_molecular_graphics 'Bruker SHELXTL'
_computing_publication_material 'Bruker SHELXTL'
_computing_structure_refinement 'SHELXL-97 (Sheldrick, 1997)'
_computing_structure_solution 'SHELXS-97 (Sheldrick, 1990)'
_diffrn_ambient_temperature 153(2)
_diffrn_measured_fraction_theta_full 0.996
_diffrn_measured_fraction_theta_max 0.996
_diffrn_measurement_device_type 'CCD area detector'
_diffrn_measurement_method 'phi and omega scans'
_diffrn_radiation_monochromator graphite
_diffrn_radiation_source 'fine-focus sealed tube'
_diffrn_radiation_type Synchrotron
_diffrn_radiation_wavelength 0.48480
_diffrn_reflns_av_R_equivalents 0.0453
_diffrn_reflns_av_sigmaI/netI 0.0531
_diffrn_reflns_limit_h_max 15
_diffrn_reflns_limit_h_min -16
_diffrn_reflns_limit_k_max 41
_diffrn_reflns_limit_k_min -33
_diffrn_reflns_limit_l_max 18
_diffrn_reflns_limit_l_min -18
_diffrn_reflns_number 37650
_diffrn_reflns_theta_full 19.00
_diffrn_reflns_theta_max 19.00
_diffrn_reflns_theta_min 1.80
_exptl_absorpt_coefficient_mu 0.561
_exptl_absorpt_correction_type none
_exptl_crystal_colour blue
_exptl_crystal_density_diffrn 1.552
_exptl_crystal_density_method 'not measured'
_exptl_crystal_description block
_exptl_crystal_F_000 2506
_exptl_crystal_size_max 0.22
_exptl_crystal_size_mid 0.18
_exptl_crystal_size_min 0.11
_refine_diff_density_max 1.241
_refine_diff_density_min -0.674
_refine_diff_density_rms 0.087
_refine_ls_extinction_method none
_refine_ls_goodness_of_fit_ref 1.141
_refine_ls_hydrogen_treatment mixed
_refine_ls_matrix_type full
_refine_ls_number_parameters 717
_refine_ls_number_reflns 12995
_refine_ls_number_restraints 106
_refine_ls_restrained_S_all 1.178
_refine_ls_R_factor_all 0.0880
_refine_ls_R_factor_gt 0.0660
_refine_ls_shift/su_max 0.047
_refine_ls_shift/su_mean 0.001
_refine_ls_structure_factor_coef Fsqd
_refine_ls_weighting_details 'calc w=1/[\s^2^(Fo^2^)+(0.0407P)^2^+12.4708P] where P=(Fo^2^+2Fc^2^)/3'
_refine_ls_weighting_scheme calc
_refine_ls_wR_factor_gt 0.1392
_refine_ls_wR_factor_ref 0.1448
_reflns_number_gt 10369
_reflns_number_total 12995
_reflns_threshold_expression >2sigma(I)
_cod_data_source_file b110449g.txt
_cod_data_source_block complex_2
_cod_depositor_comments
;
The following automatic conversions were performed:
'_symmetry_cell_setting' value 'Monoclinic' changed to 'monoclinic'
according to '/home/saulius/struct/CIF-dictionaries/cif_core.dic'
dictionary named 'cif_core.dic' version 2.4.1 from 2010-06-29.

Automatic conversion script
Id: cif_fix_enum 1527 2010-12-29 10:47:43Z saulius 
;
_cod_original_sg_symbol_H-M P21/n
_cod_original_formula_sum 'C41.60 H68.40 Cl3 Cu2 N8.60 O17.40'
_cod_database_code 7011322

loop_
_symmetry_equiv_pos_as_xyz
'x, y, z'
'-x+1/2, y+1/2, -z+1/2'
'-x, -y, -z'
'x-1/2, -y-1/2, z-1/2'

loop_
_atom_site_label
_atom_site_type_symbol
_atom_site_fract_x
_atom_site_fract_y
_atom_site_fract_z
_atom_site_U_iso_or_equiv
_atom_site_adp_type
_atom_site_occupancy
_atom_site_symmetry_multiplicity
_atom_site_calc_flag
_atom_site_refinement_flags
_atom_site_disorder_assembly
_atom_site_disorder_group
Cu1 Cu 0.79714(4) 0.160873(14) 0.44170(3) 0.02295(11) Uani 1 1 d . . .
Cu2 Cu 0.74408(3) 0.079704(13) 0.79273(3) 0.01939(10) Uani 1 1 d . . .
N1 N 0.8185(3) 0.18207(10) 0.3083(2) 0.0268(6) Uani 1 1 d . . .
C1A C 0.7447(3) 0.15717(13) 0.2257(3) 0.0297(8) Uani 1 1 d . . .
H1A1 H 0.7740 0.1584 0.1658 0.036 Uiso 1 1 calc R . .
H1A2 H 0.6695 0.1702 0.2083 0.036 Uiso 1 1 calc R . .
C2A C 0.7378(3) 0.11077(12) 0.2567(3) 0.0288(8) Uani 1 1 d . . .
H2A1 H 0.6864 0.0946 0.2020 0.035 Uiso 1 1 calc R . .
H2A2 H 0.8121 0.0971 0.2695 0.035 Uiso 1 1 calc R . .
N3A N 0.6972(3) 0.10860(10) 0.3486(2) 0.0235(6) Uani 1 1 d . . .
H3A H 0.7195 0.0822 0.3798 0.028 Uiso 1 1 calc R . .
C3A C 0.5750(3) 0.11050(13) 0.3234(3) 0.0259(7) Uani 1 1 d . . .
H3A1 H 0.5448 0.0916 0.2649 0.031 Uiso 1 1 calc R . .
H3A2 H 0.5511 0.1405 0.3035 0.031 Uiso 1 1 calc R . .
C4A C 0.5258(3) 0.09705(11) 0.4066(3) 0.0215(7) Uani 1 1 d . . .
C5A C 0.4176(3) 0.10945(14) 0.4029(3) 0.0303(8) Uani 1 1 d . . .
H5A H 0.3785 0.1280 0.3509 0.036 Uiso 1 1 calc R . .
C6A C 0.3664(3) 0.09496(15) 0.4742(3) 0.0342(9) Uani 1 1 d . . .
H6A H 0.2925 0.1038 0.4708 0.041 Uiso 1 1 calc R . .
C7A C 0.4212(3) 0.06782(13) 0.5503(3) 0.0290(8) Uani 1 1 d . . .
H7A H 0.3854 0.0581 0.5992 0.035 Uiso 1 1 calc R . .
C8A C 0.5290(3) 0.05478(11) 0.5549(2) 0.0214(7) Uani 1 1 d . . .
C9A C 0.5805(3) 0.06986(11) 0.4836(2) 0.0215(7) Uani 1 1 d . . .
H9A H 0.6548 0.0614 0.4876 0.026 Uiso 1 1 calc R . .
C10A C 0.5879(3) 0.02135(11) 0.6296(2) 0.0229(7) Uani 1 1 d . . .
H10A H 0.5416 -0.0051 0.6214 0.027 Uiso 1 1 calc R . .
H10B H 0.6590 0.0137 0.6144 0.027 Uiso 1 1 calc R . .
N4A N 0.6114(2) 0.03568(9) 0.7346(2) 0.0200(6) Uani 1 1 d . . .
H4A H 0.5465 0.0473 0.7453 0.024 Uiso 1 1 calc R . .
C11A C 0.6450(3) -0.00174(12) 0.8025(3) 0.0261(7) Uani 1 1 d . . .
H11A H 0.7121 -0.0156 0.7905 0.031 Uiso 1 1 calc R . .
H11B H 0.5845 -0.0235 0.7899 0.031 Uiso 1 1 calc R . .
C12A C 0.6690(3) 0.01413(12) 0.9086(3) 0.0275(8) Uani 1 1 d . . .
H12A H 0.5996 0.0249 0.9224 0.033 Uiso 1 1 calc R . .
H12B H 0.6974 -0.0101 0.9551 0.033 Uiso 1 1 calc R . .
N2 N 0.7528(3) 0.04951(10) 0.9252(2) 0.0229(6) Uani 1 1 d . . .
C1B C 0.7902(4) 0.22871(13) 0.3014(3) 0.0337(9) Uani 1 1 d . . .
H1B1 H 0.7783 0.2386 0.2314 0.040 Uiso 1 1 calc R . .
H1B2 H 0.8524 0.2456 0.3437 0.040 Uiso 1 1 calc R . .
C2B C 0.6869(4) 0.23605(13) 0.3355(3) 0.0357(9) Uani 1 1 d . . .
H2B1 H 0.6734 0.2675 0.3395 0.043 Uiso 1 1 calc R . .
H2B2 H 0.6222 0.2231 0.2869 0.043 Uiso 1 1 calc R . .
N3B N 0.7001(3) 0.21596(10) 0.4350(2) 0.0273(7) Uani 1 1 d . . .
H3B H 0.7446 0.2352 0.4797 0.033 Uiso 1 1 calc R . .
C3B C 0.5919(3) 0.21565(14) 0.4627(3) 0.0330(9) Uani 1 1 d . . .
H3B1 H 0.5518 0.1885 0.4380 0.040 Uiso 1 1 calc R . .
H3B2 H 0.5458 0.2401 0.4289 0.040 Uiso 1 1 calc R . .
C4B C 0.6054(3) 0.21910(13) 0.5735(3) 0.0278(8) Uani 1 1 d . . .
C5B C 0.6428(4) 0.25743(13) 0.6226(3) 0.0341(9) Uani 1 1 d . . .
H5B H 0.6619 0.2811 0.5864 0.041 Uiso 1 1 calc R . .
C6B C 0.6526(4) 0.26146(14) 0.7240(3) 0.0382(10) Uani 1 1 d . . .
H6B H 0.6784 0.2878 0.7576 0.046 Uiso 1 1 calc R . .
C7B C 0.6244(3) 0.22683(13) 0.7767(3) 0.0325(8) Uani 1 1 d . . .
H7B H 0.6303 0.2297 0.8463 0.039 Uiso 1 1 calc R . .
C8B C 0.5878(3) 0.18809(12) 0.7288(3) 0.0264(7) Uani 1 1 d . . .
C9B C 0.5776(3) 0.18479(12) 0.6266(3) 0.0270(7) Uani 1 1 d . . .
H9B H 0.5512 0.1586 0.5928 0.032 Uiso 1 1 calc R . .
C10B C 0.5597(3) 0.15075(13) 0.7875(3) 0.0290(8) Uani 1 1 d . . .
H10C H 0.5114 0.1612 0.8292 0.035 Uiso 1 1 calc R . .
H10D H 0.5176 0.1288 0.7405 0.035 Uiso 1 1 calc R . .
N4B N 0.6606(3) 0.13020(10) 0.8530(2) 0.0237(6) Uani 1 1 d . . .
H4B H 0.7122 0.1521 0.8758 0.028 Uiso 1 1 calc R . .
C11B C 0.6341(3) 0.11091(13) 0.9416(3) 0.0283(8) Uani 1 1 d . . .
H11C H 0.5652 0.0935 0.9206 0.034 Uiso 1 1 calc R . .
H11D H 0.6218 0.1341 0.9869 0.034 Uiso 1 1 calc R . .
C12B C 0.7287(3) 0.08253(12) 0.9955(3) 0.0273(8) Uani 1 1 d . . .
H12C H 0.7956 0.1005 1.0226 0.033 Uiso 1 1 calc R . .
H12D H 0.7090 0.0679 1.0522 0.033 Uiso 1 1 calc R . .
C1C C 0.9374(3) 0.17513(14) 0.3086(3) 0.0317(8) Uani 1 1 d . . .
H1C1 H 0.9614 0.1981 0.2688 0.038 Uiso 1 1 calc R . .
H1C2 H 0.9455 0.1468 0.2775 0.038 Uiso 1 1 calc R . .
C2C C 1.0094(3) 0.17606(14) 0.4143(3) 0.0340(9) Uani 1 1 d . . .
H2C1 H 1.0867 0.1681 0.4156 0.041 Uiso 1 1 calc R . .
H2C2 H 1.0099 0.2055 0.4426 0.041 Uiso 1 1 calc R . .
N3C N 0.9632(3) 0.14471(11) 0.4737(2) 0.0279(7) Uani 1 1 d . . .
H3C H 0.9933 0.1520 0.5404 0.034 Uiso 1 1 calc R . .
C3C C 1.0025(3) 0.09994(13) 0.4616(3) 0.0323(8) Uani 1 1 d . . .
H3C1 H 1.0842 0.0989 0.4888 0.039 Uiso 1 1 calc R . .
H3C2 H 0.9857 0.0931 0.3893 0.039 Uiso 1 1 calc R . .
C4C C 0.9506(3) 0.06596(13) 0.5127(3) 0.0273(8) Uani 1 1 d . . .
C5C C 0.8861(3) 0.03368(13) 0.4564(3) 0.0294(8) Uani 1 1 d . . .
H5C H 0.8712 0.0343 0.3855 0.035 Uiso 1 1 calc R . .
C6C C 0.8431(3) 0.00062(13) 0.5025(3) 0.0325(8) Uani 1 1 d . . .
H6C H 0.7985 -0.0213 0.4633 0.039 Uiso 1 1 calc R . .
C7C C 0.8653(3) -0.00058(13) 0.6061(3) 0.0321(8) Uani 1 1 d . . .
H7C H 0.8365 -0.0235 0.6377 0.039 Uiso 1 1 calc R . .
C8C C 0.9291(3) 0.03133(13) 0.6633(3) 0.0294(8) Uani 1 1 d . . .
C9C C 0.9720(3) 0.06432(13) 0.6157(3) 0.0284(8) Uani 1 1 d . . .
H9C H 1.0168 0.0862 0.6549 0.034 Uiso 1 1 calc R . .
C10C C 0.9572(3) 0.02886(14) 0.7752(3) 0.0335(9) Uani 1 1 d . . .
H10E H 0.9266 0.0016 0.7949 0.040 Uiso 1 1 calc R . .
H10F H 1.0390 0.0278 0.8016 0.040 Uiso 1 1 calc R . .
N4C N 0.9134(3) 0.06589(10) 0.8218(2) 0.0255(6) Uani 1 1 d . . .
H4C H 0.9475 0.0907 0.8056 0.031 Uiso 1 1 calc R . .
C11C C 0.9472(3) 0.06220(14) 0.9325(3) 0.0315(8) Uani 1 1 d . . .
H11E H 0.9458 0.0911 0.9633 0.038 Uiso 1 1 calc R . .
H11F H 1.0237 0.0505 0.9549 0.038 Uiso 1 1 calc R . .
C12C C 0.8669(3) 0.03219(12) 0.9637(3) 0.0280(8) Uani 1 1 d . . .
H12E H 0.8718 0.0029 0.9363 0.034 Uiso 1 1 calc R . .
H12F H 0.8855 0.0301 1.0376 0.034 Uiso 1 1 calc R . .
O1 O 0.8105(2) 0.15811(9) 0.5861(2) 0.0320(6) Uani 1 1 d . . .
O2 O 0.8515(2) 0.15495(9) 0.7515(2) 0.0346(6) Uani 1 1 d . . .
O3 O 0.7420(2) 0.10589(8) 0.66477(18) 0.0246(5) Uani 1 1 d . . .
C1 C 0.7991(3) 0.13940(12) 0.6610(3) 0.0242(7) Uani 1 1 d . . .
C2 C 0.9136(6) 0.1959(2) 0.7548(5) 0.0681(17) Uani 1 1 d . . .
H2A H 0.9665 0.1931 0.7136 0.102 Uiso 1 1 calc R . .
H2B H 0.9542 0.2022 0.8240 0.102 Uiso 1 1 calc R . .
H2C H 0.8616 0.2195 0.7289 0.102 Uiso 1 1 calc R . .
Cl1 Cl 0.96891(10) 0.28979(4) 0.54865(9) 0.0456(3) Uani 0.50 1 d PD A 1
O11 O 0.9172(5) 0.25037(18) 0.5583(4) 0.0956(18) Uani 0.50 1 d PD A 1
O13 O 0.9743(13) 0.3170(4) 0.6297(8) 0.065(5) Uani 0.50 1 d PD A 1
O12 O 0.8897(12) 0.3069(5) 0.4635(9) 0.149(9) Uani 0.50 1 d PD A 1
O14 O 1.0696(7) 0.2849(3) 0.5265(9) 0.053(3) Uani 0.50 1 d PD A 1
Cl1' Cl 0.96891(10) 0.28979(4) 0.54865(9) 0.0456(3) Uani 0.50 1 d PD B 2
O11' O 0.9172(5) 0.25037(18) 0.5583(4) 0.0956(18) Uani 0.50 1 d PD B 2
O13' O 0.9705(19) 0.3198(7) 0.6255(14) 0.149(13) Uani 0.50 1 d PD B 2
O12' O 0.9268(17) 0.3061(4) 0.4537(7) 0.162(10) Uani 0.50 1 d PDU B 2
O14' O 1.0790(10) 0.2739(7) 0.5696(15) 0.181(12) Uani 0.50 1 d PD B 2
Cl2 Cl 0.34693(19) 0.00863(8) 0.80164(16) 0.0371(5) Uani 0.748(6) 1 d PD C 1
O21 O 0.4136(4) -0.01796(18) 0.8798(3) 0.0591(16) Uani 0.748(6) 1 d PD C 1
O22 O 0.2424(4) 0.00793(18) 0.8224(5) 0.105(2) Uani 0.748(6) 1 d PD C 1
O23 O 0.3514(3) -0.01000(11) 0.7117(3) 0.0486(9) Uani 0.748(6) 1 d PD C 1
O24 O 0.3961(3) 0.05157(12) 0.8107(3) 0.0568(11) Uani 0.748(6) 1 d PD C 1
Cl2' Cl 0.3130(5) 0.02350(19) 0.7784(4) 0.0277(11) Uani 0.252(6) 1 d PD C 2
O21' O 0.2288(11) 0.0480(4) 0.7104(9) 0.056(4) Uani 0.252(6) 1 d PD C 2
O22' O 0.2424(4) 0.00793(18) 0.8224(5) 0.105(2) Uani 0.25 1 d PD C 2
O23' O 0.3514(3) -0.01000(11) 0.7117(3) 0.0486(9) Uani 0.25 1 d PD C 2
O24' O 0.3961(3) 0.05157(12) 0.8107(3) 0.0568(11) Uani 0.25 1 d PD C 2
Cl3 Cl 1.08972(8) 0.10387(3) 1.18060(7) 0.02823(19) Uani 1 1 d D . .
O31 O 1.0691(3) 0.13916(10) 1.1106(3) 0.0502(9) Uani 1 1 d D . .
O32 O 1.1537(3) 0.07164(11) 1.1466(3) 0.0497(8) Uani 1 1 d D . .
O33 O 1.1468(3) 0.11967(12) 1.2764(2) 0.0476(8) Uani 1 1 d D . .
O34 O 0.9854(3) 0.08538(11) 1.1845(3) 0.0445(8) Uani 1 1 d D . .
N20 N 0.6275(9) 0.3697(4) 0.3558(9) 0.079(3) Uani 0.60 1 d P D 1
C21 C 0.7075(9) 0.3815(3) 0.4211(7) 0.097(3) Uani 0.60 1 d P D 1
C22 C 0.7977(8) 0.3967(3) 0.4992(7) 0.051(2) Uani 0.60 1 d P D 1
H22A H 0.7692 0.4149 0.5451 0.077 Uiso 0.60 1 calc PR D 1
H22B H 0.8483 0.4137 0.4706 0.077 Uiso 0.60 1 calc PR D 1
H22C H 0.8378 0.3719 0.5359 0.077 Uiso 0.60 1 calc PR D 1
O20' O 0.6452(14) 0.3981(7) 0.3208(13) 0.112(6) Uani 0.40 1 d P E 2
C21' C 0.7075(9) 0.3815(3) 0.4211(7) 0.097(3) Uani 0.40 1 d P E 2
O30 O 1.1402(4) 0.16266(19) 0.6694(4) 0.0974(18) Uani 1 1 d . . .
C30 C 1.2489(6) 0.1614(3) 0.6670(6) 0.092(2) Uani 1 1 d . . .
H30A H 1.2949 0.1757 0.7268 0.138 Uiso 1 1 calc R . .
H30B H 1.2574 0.1765 0.6072 0.138 Uiso 1 1 calc R . .
H30C H 1.2726 0.1312 0.6654 0.138 Uiso 1 1 calc R . .
O40 O 0.8552(3) 0.17957(14) 1.0096(3) 0.0669(11) Uani 1 1 d . . .
C40 C 0.8448(5) 0.2240(2) 1.0229(4) 0.0599(15) Uani 1 1 d . . .
H40A H 0.8974 0.2330 1.0853 0.090 Uiso 1 1 calc R . .
H40B H 0.7688 0.2305 1.0261 0.090 Uiso 1 1 calc R . .
H40C H 0.8608 0.2396 0.9665 0.090 Uiso 1 1 calc R . .

loop_
_atom_site_aniso_label
_atom_site_aniso_U_11
_atom_site_aniso_U_22
_atom_site_aniso_U_33
_atom_site_aniso_U_23
_atom_site_aniso_U_13
_atom_site_aniso_U_12
Cu1 0.0276(2) 0.0212(2) 0.0221(2) -0.00014(17) 0.01023(17) -0.00064(17)
Cu2 0.0215(2) 0.0205(2) 0.01517(19) 0.00184(16) 0.00307(15) 0.00205(16)
N1 0.0333(17) 0.0236(15) 0.0265(16) -0.0010(12) 0.0130(13) -0.0062(13)
C1A 0.037(2) 0.0303(19) 0.0238(18) -0.0008(14) 0.0125(16) -0.0064(16)
C2A 0.034(2) 0.0287(19) 0.0270(18) -0.0055(15) 0.0143(16) -0.0053(15)
N3A 0.0281(15) 0.0222(14) 0.0216(14) 0.0000(11) 0.0093(12) -0.0024(12)
C3A 0.0263(18) 0.0308(19) 0.0203(16) 0.0036(14) 0.0055(14) -0.0003(14)
C4A 0.0207(16) 0.0239(17) 0.0190(15) -0.0007(13) 0.0035(12) -0.0036(13)
C5A 0.0214(17) 0.038(2) 0.0292(19) 0.0076(16) 0.0028(14) 0.0002(15)
C6A 0.0212(18) 0.047(2) 0.032(2) 0.0049(18) 0.0036(15) 0.0028(16)
C7A 0.0239(18) 0.039(2) 0.0247(18) 0.0007(15) 0.0076(14) -0.0058(15)
C8A 0.0233(17) 0.0227(16) 0.0156(15) -0.0028(12) 0.0005(12) -0.0025(13)
C9A 0.0222(16) 0.0224(16) 0.0190(15) -0.0027(12) 0.0034(13) -0.0029(13)
C10A 0.0282(18) 0.0239(17) 0.0150(15) -0.0030(13) 0.0028(13) -0.0007(14)
N4A 0.0247(14) 0.0207(14) 0.0141(13) 0.0004(10) 0.0041(11) 0.0012(11)
C11A 0.0332(19) 0.0211(17) 0.0224(17) 0.0008(13) 0.0040(14) -0.0009(14)
C12A 0.036(2) 0.0273(18) 0.0193(16) 0.0035(14) 0.0070(15) -0.0048(15)
N2 0.0271(15) 0.0230(14) 0.0175(13) -0.0003(11) 0.0039(11) 0.0024(12)
C1B 0.051(2) 0.0241(19) 0.029(2) 0.0047(15) 0.0156(18) -0.0057(17)
C2B 0.050(3) 0.027(2) 0.031(2) 0.0082(16) 0.0128(18) 0.0075(18)
N3B 0.0363(17) 0.0234(15) 0.0235(15) 0.0015(12) 0.0103(13) 0.0024(13)
C3B 0.034(2) 0.035(2) 0.029(2) 0.0050(16) 0.0068(16) 0.0095(17)
C4B 0.0272(18) 0.0287(19) 0.0282(18) 0.0012(15) 0.0084(15) 0.0116(15)
C5B 0.040(2) 0.0246(19) 0.041(2) 0.0025(16) 0.0171(18) 0.0058(16)
C6B 0.050(3) 0.026(2) 0.044(2) -0.0077(17) 0.021(2) 0.0038(18)
C7B 0.040(2) 0.030(2) 0.032(2) -0.0045(16) 0.0163(17) 0.0054(16)
C8B 0.0254(18) 0.0246(18) 0.0291(18) 0.0009(14) 0.0068(14) 0.0110(14)
C9B 0.0266(18) 0.0235(18) 0.0291(19) -0.0004(14) 0.0040(14) 0.0072(14)
C10B 0.0278(19) 0.031(2) 0.0295(19) 0.0049(15) 0.0103(15) 0.0081(15)
N4B 0.0284(15) 0.0242(15) 0.0188(14) 0.0020(11) 0.0069(12) 0.0024(12)
C11B 0.034(2) 0.0307(19) 0.0230(17) -0.0013(15) 0.0128(15) 0.0029(16)
C12B 0.038(2) 0.0262(18) 0.0173(16) -0.0029(14) 0.0063(14) 0.0033(15)
C1C 0.034(2) 0.033(2) 0.034(2) -0.0014(16) 0.0177(17) -0.0088(16)
C2C 0.033(2) 0.033(2) 0.040(2) -0.0033(17) 0.0166(18) -0.0094(17)
N3C 0.0288(16) 0.0305(16) 0.0272(16) -0.0022(13) 0.0122(13) -0.0020(13)
C3C 0.032(2) 0.034(2) 0.036(2) 0.0012(17) 0.0178(17) 0.0050(16)
C4C 0.0245(18) 0.0296(19) 0.0315(19) 0.0009(15) 0.0141(15) 0.0082(14)
C5C 0.0234(18) 0.036(2) 0.0285(19) -0.0003(16) 0.0065(15) 0.0088(15)
C6C 0.0238(18) 0.031(2) 0.042(2) 0.0007(17) 0.0076(16) 0.0042(15)
C7C 0.0281(19) 0.031(2) 0.040(2) 0.0090(17) 0.0151(17) 0.0104(16)
C8C 0.0276(18) 0.034(2) 0.0295(19) 0.0042(16) 0.0133(15) 0.0146(15)
C9C 0.0267(18) 0.0300(19) 0.0308(19) -0.0016(15) 0.0118(15) 0.0070(15)
C10C 0.033(2) 0.036(2) 0.032(2) 0.0065(17) 0.0106(16) 0.0176(17)
N4C 0.0242(15) 0.0287(16) 0.0228(15) 0.0046(12) 0.0049(12) 0.0052(12)
C11C 0.0289(19) 0.034(2) 0.0246(18) -0.0001(15) -0.0050(15) 0.0067(16)
C12C 0.034(2) 0.0275(19) 0.0180(16) 0.0015(14) -0.0010(14) 0.0078(15)
O1 0.0375(15) 0.0311(14) 0.0297(14) 0.0038(11) 0.0131(12) 0.0055(12)
O2 0.0374(16) 0.0337(15) 0.0307(15) -0.0039(12) 0.0052(12) -0.0053(12)
O3 0.0253(12) 0.0260(13) 0.0205(12) 0.0018(10) 0.0023(10) -0.0011(10)
C1 0.0216(16) 0.0258(18) 0.0256(17) 0.0005(14) 0.0071(14) 0.0068(14)
C2 0.078(4) 0.067(4) 0.056(4) -0.010(3) 0.013(3) -0.011(3)
Cl1 0.0449(6) 0.0468(6) 0.0464(6) -0.0117(5) 0.0144(5) -0.0143(5)
O11 0.112(4) 0.104(4) 0.078(3) 0.001(3) 0.038(3) -0.060(3)
O13 0.045(9) 0.095(12) 0.050(7) -0.019(8) 0.003(6) 0.020(7)
O12 0.121(10) 0.147(14) 0.118(12) -0.076(10) -0.081(9) 0.105(10)
O14 0.044(5) 0.055(5) 0.073(7) -0.016(4) 0.040(5) -0.022(4)
Cl1' 0.0449(6) 0.0468(6) 0.0464(6) -0.0117(5) 0.0144(5) -0.0143(5)
O11' 0.112(4) 0.104(4) 0.078(3) 0.001(3) 0.038(3) -0.060(3)
O13' 0.081(15) 0.18(2) 0.148(18) -0.148(15) -0.032(11) 0.041(13)
O12' 0.37(3) 0.073(8) 0.027(5) 0.010(5) 0.029(10) -0.117(13)
O14' 0.091(11) 0.23(2) 0.19(2) -0.163(19) -0.018(11) 0.034(12)
Cl2 0.0338(10) 0.0484(12) 0.0326(9) -0.0057(8) 0.0145(8) -0.0147(8)
O21 0.054(3) 0.086(4) 0.033(2) 0.015(2) 0.004(2) -0.025(3)
O22 0.071(3) 0.100(4) 0.174(6) -0.004(4) 0.083(4) -0.010(3)
O23 0.063(2) 0.0383(18) 0.0439(19) -0.0052(14) 0.0122(16) -0.0074(16)
O24 0.053(2) 0.048(2) 0.076(3) -0.0225(19) 0.0283(19) -0.0138(17)
Cl2' 0.026(2) 0.035(3) 0.022(2) 0.0064(17) 0.0046(17) -0.0023(18)
O21' 0.070(10) 0.051(9) 0.043(8) -0.003(6) 0.007(7) 0.026(7)
O22' 0.071(3) 0.100(4) 0.174(6) -0.004(4) 0.083(4) -0.010(3)
O23' 0.063(2) 0.0383(18) 0.0439(19) -0.0052(14) 0.0122(16) -0.0074(16)
O24' 0.053(2) 0.048(2) 0.076(3) -0.0225(19) 0.0283(19) -0.0138(17)
Cl3 0.0303(4) 0.0248(4) 0.0276(4) -0.0027(3) 0.0039(4) 0.0035(3)
O31 0.072(2) 0.0296(16) 0.0459(19) 0.0063(14) 0.0092(17) 0.0048(16)
O32 0.050(2) 0.0406(18) 0.061(2) -0.0070(16) 0.0184(17) 0.0158(15)
O33 0.0356(17) 0.071(2) 0.0318(16) -0.0152(16) 0.0005(13) -0.0030(16)
O34 0.0348(16) 0.0448(19) 0.052(2) -0.0108(15) 0.0082(14) -0.0081(14)
N20 0.063(6) 0.110(10) 0.062(6) 0.005(6) 0.012(5) 0.023(6)
C21 0.111(7) 0.101(6) 0.098(6) 0.015(5) 0.061(6) 0.049(5)
C22 0.051(5) 0.044(5) 0.058(5) 0.000(4) 0.014(4) 0.008(4)
O20' 0.098(12) 0.146(17) 0.092(12) 0.010(11) 0.023(9) 0.020(11)
C21' 0.111(7) 0.101(6) 0.098(6) 0.015(5) 0.061(6) 0.049(5)
O30 0.066(3) 0.112(4) 0.092(4) -0.013(3) -0.019(3) -0.013(3)
C30 0.075(5) 0.106(6) 0.092(6) -0.025(5) 0.015(4) -0.014(4)
O40 0.061(3) 0.058(2) 0.075(3) -0.015(2) 0.006(2) -0.012(2)
C40 0.052(3) 0.071(4) 0.054(3) 0.005(3) 0.010(3) -0.020(3)

loop_
_atom_type_symbol
_atom_type_description
_atom_type_scat_dispersion_real
_atom_type_scat_dispersion_imag
_atom_type_scat_source
C C 0.0015 0.0009 'International Tables Vol C Tables 4.2.6.8 and 6.1.1.4'
H H 0.0000 0.0000 'International Tables Vol C Tables 4.2.6.8 and 6.1.1.4'
N N 0.0030 0.0019 'International Tables Vol C Tables 4.2.6.8 and 6.1.1.4'
O O 0.0056 0.0036 'International Tables Vol C Tables 4.2.6.8 and 6.1.1.4'
Cl Cl 0.0390 0.0740 'International Tables Vol C Tables 4.2.6.8 and 6.1.1.4'
Cu Cu 0.1970 0.6350 'International Tables Vol C Tables 4.2.6.8 and 6.1.1.4'

loop_
_geom_angle_atom_site_label_1
_geom_angle_atom_site_label_2
_geom_angle_atom_site_label_3
_geom_angle
_geom_angle_site_symmetry_1
_geom_angle_site_symmetry_3
_geom_angle_publ_flag
O1 Cu1 N1 159.77(12) . . ?
O1 Cu1 N3C 87.44(12) . . ?
N1 Cu1 N3C 85.01(13) . . ?
O1 Cu1 N3B 88.62(12) . . ?
N1 Cu1 N3B 84.70(13) . . ?
N3C Cu1 N3B 138.47(13) . . ?
O1 Cu1 N3A 116.34(12) . . ?
N1 Cu1 N3A 83.89(12) . . ?
N3C Cu1 N3A 109.10(12) . . ?
N3B Cu1 N3A 109.62(12) . . ?
O1 Cu1 Cu2 26.43(9) . . ?
N1 Cu1 Cu2 172.40(9) . . ?
N3C Cu1 Cu2 92.44(9) . . ?
N3B Cu1 Cu2 101.84(9) . . ?
N3A Cu1 Cu2 90.21(8) . . ?
O3 Cu2 N2 176.52(12) . . ?
O3 Cu2 N4C 92.00(11) . . ?
N2 Cu2 N4C 85.26(12) . . ?
O3 Cu2 N4A 95.49(10) . . ?
N2 Cu2 N4A 84.42(11) . . ?
N4C Cu2 N4A 126.09(12) . . ?
O3 Cu2 N4B 99.08(11) . . ?
N2 Cu2 N4B 84.33(11) . . ?
N4C Cu2 N4B 129.62(12) . . ?
N4A Cu2 N4B 101.67(12) . . ?
O3 Cu2 Cu1 7.47(7) . . ?
N2 Cu2 Cu1 170.51(9) . . ?
N4C Cu2 Cu1 85.33(9) . . ?
N4A Cu2 Cu1 102.15(7) . . ?
N4B Cu2 Cu1 100.80(8) . . ?
C1B N1 C1A 111.4(3) . . ?
C1B N1 C1C 111.0(3) . . ?
C1A N1 C1C 110.1(3) . . ?
C1B N1 Cu1 106.6(2) . . ?
C1A N1 Cu1 109.3(2) . . ?
C1C N1 Cu1 108.3(2) . . ?
N1 C1A C2A 110.1(3) . . ?
N3A C2A C1A 110.1(3) . . ?
C3A N3A C2A 110.8(3) . . ?
C3A N3A Cu1 119.7(2) . . ?
C2A N3A Cu1 101.5(2) . . ?
N3A C3A C4A 114.2(3) . . ?
C9A C4A C5A 118.2(3) . . ?
C9A C4A C3A 122.8(3) . . ?
C5A C4A C3A 118.8(3) . . ?
C6A C5A C4A 120.5(4) . . ?
C7A C6A C5A 120.9(4) . . ?
C6A C7A C8A 119.4(4) . . ?
C7A C8A C9A 119.4(3) . . ?
C7A C8A C10A 121.5(3) . . ?
C9A C8A C10A 118.9(3) . . ?
C4A C9A C8A 121.5(3) . . ?
N4A C10A C8A 114.0(3) . . ?
C10A N4A C11A 110.1(3) . . ?
C10A N4A Cu2 120.0(2) . . ?
C11A N4A Cu2 101.2(2) . . ?
N4A C11A C12A 108.5(3) . . ?
N2 C12A C11A 110.1(3) . . ?
C12C N2 C12A 111.1(3) . . ?
C12C N2 C12B 110.4(3) . . ?
C12A N2 C12B 110.5(3) . . ?
C12C N2 Cu2 108.2(2) . . ?
C12A N2 Cu2 109.1(2) . . ?
C12B N2 Cu2 107.6(2) . . ?
N1 C1B C2B 109.6(3) . . ?
N3B C2B C1B 109.4(3) . . ?
C2B N3B C3B 110.6(3) . . ?
C2B N3B Cu1 108.0(2) . . ?
C3B N3B Cu1 122.5(2) . . ?
N3B C3B C4B 113.1(3) . . ?
C9B C4B C5B 119.5(4) . . ?
C9B C4B C3B 120.7(4) . . ?
C5B C4B C3B 119.7(4) . . ?
C6B C5B C4B 120.3(4) . . ?
C5B C6B C7B 119.7(4) . . ?
C8B C7B C6B 120.6(4) . . ?
C7B C8B C9B 118.8(4) . . ?
C7B C8B C10B 119.8(4) . . ?
C9B C8B C10B 121.4(4) . . ?
C4B C9B C8B 121.0(4) . . ?
N4B C10B C8B 112.3(3) . . ?
C11B N4B C10B 110.1(3) . . ?
C11B N4B Cu2 105.3(2) . . ?
C10B N4B Cu2 119.2(2) . . ?
N4B C11B C12B 109.4(3) . . ?
N2 C12B C11B 109.8(3) . . ?
N1 C1C C2C 109.8(3) . . ?
N3C C2C C1C 108.0(3) . . ?
C2C N3C C3C 110.9(3) . . ?
C2C N3C Cu1 103.6(2) . . ?
C3C N3C Cu1 122.8(2) . . ?
N3C C3C C4C 113.6(3) . . ?
C9C C4C C5C 118.8(4) . . ?
C9C C4C C3C 121.4(4) . . ?
C5C C4C C3C 119.7(4) . . ?
C6C C5C C4C 120.6(4) . . ?
C5C C6C C7C 119.9(4) . . ?
C8C C7C C6C 120.3(4) . . ?
C7C C8C C9C 119.0(4) . . ?
C7C C8C C10C 120.2(4) . . ?
C9C C8C C10C 120.7(4) . . ?
C4C C9C C8C 121.3(4) . . ?
N4C C10C C8C 113.3(3) . . ?
C10C N4C C11C 110.6(3) . . ?
C10C N4C Cu2 122.8(3) . . ?
C11C N4C Cu2 102.5(2) . . ?
N4C C11C C12C 108.1(3) . . ?
N2 C12C C11C 108.7(3) . . ?
C1 O1 Cu1 151.9(3) . . ?
C1 O2 C2 117.3(4) . . ?
C1 O3 Cu2 120.3(2) . . ?
O1 C1 O3 127.6(4) . . ?
O1 C1 O2 119.0(3) . . ?
O3 C1 O2 113.4(3) . . ?
O14 Cl1 O13 112.9(8) . . ?
O14 Cl1 O11 113.3(5) . . ?
O13 Cl1 O11 112.1(7) . . ?
O14 Cl1 O12 109.4(9) . . ?
O13 Cl1 O12 108.7(8) . . ?
O11 Cl1 O12 99.5(8) . . ?
O23 Cl2 O22 115.7(3) . . ?
O23 Cl2 O21 106.8(3) . . ?
O22 Cl2 O21 102.9(4) . . ?
O23 Cl2 O24 110.0(2) . . ?
O22 Cl2 O24 112.9(3) . . ?
O21 Cl2 O24 107.9(3) . . ?
O33 Cl3 O32 111.1(2) . . ?
O33 Cl3 O34 110.0(2) . . ?
O32 Cl3 O34 108.9(2) . . ?
O33 Cl3 O31 109.2(2) . . ?
O32 Cl3 O31 108.9(2) . . ?
O34 Cl3 O31 108.8(2) . . ?
N20 C21 C22 177.3(10) . . ?

loop_
_geom_bond_atom_site_label_1
_geom_bond_atom_site_label_2
_geom_bond_distance
_geom_bond_site_symmetry_2
_geom_bond_publ_flag
Cu1 O1 1.963(3) . ?
Cu1 N1 2.040(3) . ?
Cu1 N3C 2.061(3) . ?
Cu1 N3B 2.074(3) . ?
Cu1 N3A 2.232(3) . ?
Cu1 Cu2 5.6554(6) . ?
Cu2 O3 1.941(3) . ?
Cu2 N2 2.034(3) . ?
Cu2 N4C 2.086(3) . ?
Cu2 N4A 2.130(3) . ?
Cu2 N4B 2.158(3) . ?
N1 C1B 1.479(5) . ?
N1 C1A 1.482(5) . ?
N1 C1C 1.496(5) . ?
C1A C2A 1.504(5) . ?
C2A N3A 1.487(5) . ?
N3A C3A 1.473(5) . ?
C3A C4A 1.497(5) . ?
C4A C9A 1.388(5) . ?
C4A C5A 1.389(5) . ?
C5A C6A 1.381(6) . ?
C6A C7A 1.380(6) . ?
C7A C8A 1.387(5) . ?
C8A C9A 1.389(5) . ?
C8A C10A 1.509(5) . ?
C10A N4A 1.474(4) . ?
N4A C11A 1.479(4) . ?
C11A C12A 1.503(5) . ?
C12A N2 1.488(5) . ?
N2 C12C 1.482(5) . ?
N2 C12B 1.493(4) . ?
C1B C2B 1.499(6) . ?
C2B N3B 1.480(5) . ?
N3B C3B 1.494(5) . ?
C3B C4B 1.503(5) . ?
C4B C9B 1.383(5) . ?
C4B C5B 1.384(6) . ?
C5B C6B 1.383(6) . ?
C6B C7B 1.390(6) . ?
C7B C8B 1.386(5) . ?
C8B C9B 1.390(5) . ?
C8B C10B 1.503(5) . ?
C10B N4B 1.487(5) . ?
N4B C11B 1.475(5) . ?
C11B C12B 1.502(5) . ?
C1C C2C 1.505(6) . ?
C2C N3C 1.480(5) . ?
N3C C3C 1.490(5) . ?
C3C C4C 1.502(5) . ?
C4C C9C 1.382(5) . ?
C4C C5C 1.386(6) . ?
C5C C6C 1.382(6) . ?
C6C C7C 1.389(6) . ?
C7C C8C 1.379(6) . ?
C8C C9C 1.392(6) . ?
C8C C10C 1.499(5) . ?
C10C N4C 1.484(5) . ?
N4C C11C 1.485(5) . ?
C11C C12C 1.507(6) . ?
O1 C1 1.228(5) . ?
O2 C1 1.342(5) . ?
O2 C2 1.476(7) . ?
O3 C1 1.264(4) . ?
Cl1 O14 1.374(7) . ?
Cl1 O13 1.390(9) . ?
Cl1 O11 1.400(4) . ?
Cl1 O12 1.428(8) . ?
Cl2 O23 1.385(4) . ?
Cl2 O22 1.405(4) . ?
Cl2 O21 1.438(5) . ?
Cl2 O24 1.452(4) . ?
Cl2' O21' 1.430(11) . ?
Cl3 O33 1.419(3) . ?
Cl3 O32 1.429(3) . ?
Cl3 O34 1.433(3) . ?
Cl3 O31 1.436(3) . ?
N20 C21 1.215(14) . ?
C21 C22 1.422(14) . ?
O30 C30 1.364(9) . ?
O40 C40 1.393(7) . ?

loop_
_geom_hbond_atom_site_label_D
_geom_hbond_atom_site_label_H
_geom_hbond_atom_site_label_A
_geom_hbond_distance_DH
_geom_hbond_distance_HA
_geom_hbond_distance_DA
_geom_hbond_angle_DHA
_geom_hbond_site_symmetry_A
N3A H3A O23 0.93 2.60 3.173(4) 120.1 3_656
N3A H3A O23' 0.93 2.60 3.173(4) 120.1 3_656
N4A H4A O24' 0.93 2.29 3.163(5) 156.9 .
N4A H4A O24 0.93 2.29 3.163(5) 156.9 .
N3B H3B O11' 0.93 2.19 2.993(6) 143.5 .
N3B H3B O11 0.93 2.19 2.993(6) 143.5 .
N4B H4B O40 0.93 2.37 3.189(5) 147.0 .
N3C H3C O30 0.93 2.22 3.067(6) 150.3 .
N4C H4C O2 0.93 2.34 2.952(4) 123.2 .
N4C H4C O20' 0.93 2.44 3.098(17) 127.5 4_666
